data_2244176
loop_
_publ_author_name
Vinaya
'Basavaraju, Yeriyur B.'
'Lakshmana, Beliyaiah'
'Yathirajan, Hemmige S.'
'Parkin, Sean'

_publ_section_title
;
 Syntheses and crystal structures of benzyl
 <i>N</i>'-[(<i>E</i>)-2-hydroxybenzylidene]hydrazinecarboxylate and
 benzyl
 <i>N</i>'-[(<i>E</i>)-5-bromo-2-hydroxybenzylidene]hydrazinecarboxylate
;
_journal_coeditor_code YK2176
_journal_issue 10
_journal_name_full 'Acta Crystallographica Section E'
_journal_page_first
;
;
_journal_paper_doi 10.1107/S2056989022009100
_journal_volume 78
_journal_year 2022
_chemical_absolute_configuration ad
_chemical_formula_iupac 'C15 H14 N2 O3'
_chemical_formula_sum 'C15 H14 N2 O3'
_chemical_formula_weight 270.28
_chemical_name_systematic
;
Benzyl <i>N</i>'-[(<i>E</i>)-2-hydroxybenzylidene]hydrazinecarboxylate
;
_space_group_crystal_system monoclinic
_space_group_IT_number 7
_space_group_name_Hall 'P -2yac'
_space_group_name_H-M_alt 'P 1 n 1'
_atom_sites_solution_hydrogens mixed
_atom_sites_solution_primary direct
_atom_sites_solution_secondary difmap
_audit_creation_method 'SHELXL-2019/2 and CIFFIX'
_cell_angle_alpha 90
_cell_angle_beta 96.300(15)
_cell_angle_gamma 90
_cell_formula_units_Z 2
_cell_length_a 4.5017(12)
_cell_length_b 14.047(4)
_cell_length_c 10.567(3)
_cell_measurement_reflns_used 6841
_cell_measurement_temperature 90.0(2)
_cell_measurement_theta_max 74.41
_cell_measurement_theta_min 3.14
_cell_volume 664.2(3)
_computing_cell_refinement
;
<i>APEX3</i> (Bruker, 2016)
;
_computing_data_collection
;
<i>APEX3</i> (Bruker, 2016)
;
_computing_data_reduction
;
<i>APEX3</i> (Bruker, 2016)
;
_computing_molecular_graphics
;
<i>XP</i> in <i>SHELXTL</i> (Sheldrick, 2008)
;
_computing_publication_material
;
<i>CIFFIX</i> (Parkin, 2013) and <i>publCIF</i> (Westrip, 2010)
;
_computing_structure_refinement
;
<i>SHELXL2019/2</i> (Sheldrick, 2015b)
;
_computing_structure_solution
;
<i>SHELXT</i> (Sheldrick, 2015a)
;
_diffrn_ambient_temperature 90.0(2)
_diffrn_detector_area_resol_mean 7.41
_diffrn_measured_fraction_theta_full 0.996
_diffrn_measured_fraction_theta_max 0.988
_diffrn_measurement_device_type 'Bruker D8 Venture dual source'
_diffrn_measurement_method '\f and \w scans'
_diffrn_radiation_type CuK\a
_diffrn_radiation_wavelength 1.54184
_diffrn_reflns_av_R_equivalents 0.0278
_diffrn_reflns_av_unetI/netI 0.0353
_diffrn_reflns_limit_h_max 5
_diffrn_reflns_limit_h_min -5
_diffrn_reflns_limit_k_max 16
_diffrn_reflns_limit_k_min -17
_diffrn_reflns_limit_l_max 12
_diffrn_reflns_limit_l_min -13
_diffrn_reflns_number 7271
_diffrn_reflns_theta_full 67.684
_diffrn_reflns_theta_max 74.635
_diffrn_reflns_theta_min 3.146
_diffrn_source microsource
_exptl_absorpt_coefficient_mu 0.788
_exptl_absorpt_correction_T_max 0.958
_exptl_absorpt_correction_T_min 0.589
_exptl_absorpt_correction_type multi-scan
_exptl_absorpt_process_details
;
(<i>SADABS</i>; Krause <i>et al.</i>, 2015)
;
_exptl_crystal_colour colourless
_exptl_crystal_density_diffrn 1.351
_exptl_crystal_description plate
_exptl_crystal_F_000 284
_exptl_crystal_size_max 0.410
_exptl_crystal_size_mid 0.230
_exptl_crystal_size_min 0.015
_refine_diff_density_max 0.129
_refine_diff_density_min -0.129
_refine_ls_abs_structure_details
;
Flack <i>x</i> determined using 1054 quotients
[(<i>I</i>^+^)-(<i>I</i>^-^)]/[(<i>I</i>^+^)+(<i>I</i>^-^)]
(Parsons <i>et al.</i>,  2013)
;
_refine_ls_abs_structure_Flack 0.04(10)
_refine_ls_extinction_method none
_refine_ls_goodness_of_fit_ref 1.040
_refine_ls_hydrogen_treatment mixed
_refine_ls_matrix_type full
_refine_ls_number_parameters 187
_refine_ls_number_reflns 2511
_refine_ls_number_restraints 2
_refine_ls_restrained_S_all 1.040
_refine_ls_R_factor_all 0.0257
_refine_ls_R_factor_gt 0.0242
_refine_ls_shift/su_max 0.000
_refine_ls_shift/su_mean 0.000
_refine_ls_structure_factor_coef Fsqd
_refine_ls_weighting_details 'w=1/[\s^2^(Fo^2^)+(0.0283P)^2^+0.0531P] where P=(Fo^2^+2Fc^2^)/3'
_refine_ls_weighting_scheme calc
_refine_ls_wR_factor_gt 0.0621
_refine_ls_wR_factor_ref 0.0629
_reflns_number_gt 2425
_reflns_number_total 2511
_reflns_threshold_expression 'I > 2\s(I)'
_cod_data_source_file yk2176sup1.cif
_cod_data_source_block I
_cod_original_sg_symbol_H-M 'P n'
_cod_database_code 2244176
_shelx_space_group_comment
;
The symmetry employed for this shelxl refinement is uniquely defined
by the following loop, which should always be used as a source of
symmetry information in preference to the above space-group names.
They are only intended as comments.
;
_shelx_estimated_absorpt_t_min 0.738
_shelx_estimated_absorpt_t_max 0.988

loop_
_space_group_symop_operation_xyz
'x, y, z'
'x+1/2, -y, z+1/2'

loop_
_atom_site_type_symbol
_atom_site_label
_atom_site_fract_x
_atom_site_fract_y
_atom_site_fract_z
_atom_site_U_iso_or_equiv
_atom_site_adp_type
_atom_site_calc_flag
_atom_site_occupancy
_atom_site_disorder_assembly
_atom_site_disorder_group
O O1 0.7525(3) 0.44387(9) 0.34649(11) 0.0268(3) Uani d 1 . .
H H1O 0.631(6) 0.4786(18) 0.391(3) 0.040 Uiso d 1 . .
O O2 -0.0407(3) 0.67535(9) 0.56997(11) 0.0243(3) Uani d 1 . .
O O3 0.2021(3) 0.64243(9) 0.39780(11) 0.0248(3) Uani d 1 . .
N N1 0.4688(3) 0.49495(10) 0.53076(13) 0.0202(3) Uani d 1 . .
N N2 0.2728(3) 0.55477(11) 0.58048(13) 0.0214(3) Uani d 1 . .
H H2N 0.242(5) 0.5508(15) 0.660(2) 0.026 Uiso d 1 . .
C C1 0.7887(3) 0.36137(13) 0.54751(15) 0.0205(3) Uani d 1 . .
C C2 0.8612(4) 0.37060(12) 0.42217(16) 0.0221(4) Uani d 1 . .
C C3 1.0493(4) 0.30492(14) 0.37311(16) 0.0275(4) Uani d 1 . .
H H3 1.101603 0.312160 0.288959 0.033 Uiso calc 1 . .
C C4 1.1602(4) 0.22882(14) 0.44739(19) 0.0300(4) Uani d 1 . .
H H4 1.284895 0.183155 0.413092 0.036 Uiso calc 1 . .
C C5 1.0907(4) 0.21882(14) 0.57132(18) 0.0289(4) Uani d 1 . .
H H5 1.168389 0.166681 0.621816 0.035 Uiso calc 1 . .
C C6 0.9082(4) 0.28486(13) 0.62116(15) 0.0244(4) Uani d 1 . .
H H6 0.863234 0.278254 0.706480 0.029 Uiso calc 1 . .
C C7 0.5866(4) 0.42754(12) 0.60123(15) 0.0204(3) Uani d 1 . .
H H7 0.542993 0.420844 0.686734 0.025 Uiso calc 1 . .
C C8 0.1509(4) 0.62582(12) 0.50506(15) 0.0196(3) Uani d 1 . .
C C9 -0.1607(4) 0.76046(13) 0.50546(17) 0.0251(4) Uani d 1 . .
H H9A -0.343944 0.780464 0.542188 0.030 Uiso calc 1 . .
H H9B -0.215620 0.746317 0.414103 0.030 Uiso calc 1 . .
C C10 0.0630(4) 0.83981(12) 0.51860(17) 0.0231(4) Uani d 1 . .
C C11 0.1698(4) 0.87256(14) 0.63955(19) 0.0311(4) Uani d 1 . .
H H11 0.100670 0.844554 0.712731 0.037 Uiso calc 1 . .
C C12 0.3763(5) 0.94578(15) 0.6533(2) 0.0401(5) Uani d 1 . .
H H12 0.448310 0.967698 0.736024 0.048 Uiso calc 1 . .
C C13 0.4787(5) 0.98720(14) 0.5483(3) 0.0418(6) Uani d 1 . .
H H13 0.619778 1.037661 0.558367 0.050 Uiso calc 1 . .
C C14 0.3742(5) 0.95472(15) 0.4275(2) 0.0390(5) Uani d 1 . .
H H14 0.444340 0.982844 0.354578 0.047 Uiso calc 1 . .
C C15 0.1674(4) 0.88122(13) 0.41314(18) 0.0285(4) Uani d 1 . .
H H15 0.096956 0.859121 0.330295 0.034 Uiso calc 1 . .

loop_
_atom_site_aniso_label
_atom_site_aniso_U_11
_atom_site_aniso_U_22
_atom_site_aniso_U_33
_atom_site_aniso_U_12
_atom_site_aniso_U_13
_atom_site_aniso_U_23
O1 0.0369(8) 0.0313(7) 0.0138(5) 0.0058(5) 0.0090(5) 0.0020(5)
O2 0.0269(6) 0.0267(6) 0.0202(6) 0.0045(5) 0.0066(5) 0.0022(5)
O3 0.0317(6) 0.0292(6) 0.0137(5) 0.0005(5) 0.0040(4) 0.0007(5)
N1 0.0235(7) 0.0242(7) 0.0132(6) 0.0005(5) 0.0041(5) -0.0019(5)
N2 0.0259(8) 0.0276(8) 0.0117(6) 0.0044(6) 0.0064(5) -0.0001(5)
C1 0.0217(8) 0.0251(8) 0.0148(7) -0.0008(6) 0.0029(6) -0.0008(6)
C2 0.0246(8) 0.0262(9) 0.0154(7) -0.0010(7) 0.0025(6) -0.0011(7)
C3 0.0322(10) 0.0338(10) 0.0172(8) 0.0015(7) 0.0062(7) -0.0041(7)
C4 0.0304(10) 0.0316(10) 0.0285(9) 0.0069(8) 0.0053(7) -0.0079(8)
C5 0.0313(9) 0.0284(9) 0.0265(9) 0.0061(7) 0.0009(7) 0.0018(7)
C6 0.0268(8) 0.0290(9) 0.0174(8) 0.0020(7) 0.0024(7) 0.0011(6)
C7 0.0233(8) 0.0269(8) 0.0114(7) -0.0004(6) 0.0035(6) 0.0001(6)
C8 0.0212(8) 0.0231(8) 0.0144(8) -0.0021(6) 0.0019(6) -0.0019(6)
C9 0.0216(8) 0.0278(9) 0.0256(8) 0.0037(7) 0.0009(7) 0.0018(7)
C10 0.0194(7) 0.0252(9) 0.0243(8) 0.0063(6) 0.0009(6) -0.0018(7)
C11 0.0254(9) 0.0386(11) 0.0290(9) 0.0068(8) 0.0010(7) -0.0067(8)
C12 0.0287(10) 0.0389(11) 0.0503(13) 0.0061(8) -0.0067(9) -0.0187(9)
C13 0.0240(9) 0.0252(10) 0.0741(16) 0.0034(8) -0.0039(10) -0.0034(10)
C14 0.0279(10) 0.0339(11) 0.0552(12) 0.0039(8) 0.0042(9) 0.0155(10)
C15 0.0251(9) 0.0310(10) 0.0290(9) 0.0055(7) 0.0012(7) 0.0053(7)

loop_
_atom_type_symbol
_atom_type_description
_atom_type_scat_dispersion_real
_atom_type_scat_dispersion_imag
_atom_type_scat_source
C C 0.0181 0.0091 'International Tables Vol C Tables 4.2.6.8 and 6.1.1.4'
H H 0.0000 0.0000 'International Tables Vol C Tables 4.2.6.8 and 6.1.1.4'
N N 0.0311 0.0180 'International Tables Vol C Tables 4.2.6.8 and 6.1.1.4'
O O 0.0492 0.0322 'International Tables Vol C Tables 4.2.6.8 and 6.1.1.4'

loop_
_geom_angle_atom_site_label_1
_geom_angle_atom_site_label_2
_geom_angle_atom_site_label_3
_geom_angle_site_symmetry_1
_geom_angle_site_symmetry_3
_geom_angle
_geom_angle_publ_flag
C2 O1 H1O . . 107.5(17) ?
C8 O2 C9 . . 114.27(13) ?
C7 N1 N2 . . 118.33(14) ?
C8 N2 N1 . . 117.65(14) ?
C8 N2 H2N . . 121.3(14) ?
N1 N2 H2N . . 120.8(15) ?
C6 C1 C2 . . 118.71(16) ?
C6 C1 C7 . . 119.42(15) ?
C2 C1 C7 . . 121.85(15) ?
O1 C2 C3 . . 118.50(16) ?
O1 C2 C1 . . 121.20(16) ?
C3 C2 C1 . . 120.30(16) ?
C4 C3 C2 . . 119.79(17) ?
C4 C3 H3 . . 120.1 ?
C2 C3 H3 . . 120.1 ?
C3 C4 C5 . . 120.55(17) ?
C3 C4 H4 . . 119.7 ?
C5 C4 H4 . . 119.7 ?
C6 C5 C4 . . 119.83(17) ?
C6 C5 H5 . . 120.1 ?
C4 C5 H5 . . 120.1 ?
C5 C6 C1 . . 120.81(16) ?
C5 C6 H6 . . 119.6 ?
C1 C6 H6 . . 119.6 ?
N1 C7 C1 . . 118.70(14) ?
N1 C7 H7 . . 120.7 ?
C1 C7 H7 . . 120.7 ?
O3 C8 O2 . . 125.21(16) ?
O3 C8 N2 . . 126.12(17) ?
O2 C8 N2 . . 108.67(14) ?
O2 C9 C10 . . 110.94(13) ?
O2 C9 H9A . . 109.5 ?
C10 C9 H9A . . 109.5 ?
O2 C9 H9B . . 109.5 ?
C10 C9 H9B . . 109.5 ?
H9A C9 H9B . . 108.0 ?
C15 C10 C11 . . 119.09(18) ?
C15 C10 C9 . . 121.48(16) ?
C11 C10 C9 . . 119.43(17) ?
C12 C11 C10 . . 120.1(2) ?
C12 C11 H11 . . 119.9 ?
C10 C11 H11 . . 119.9 ?
C13 C12 C11 . . 120.7(2) ?
C13 C12 H12 . . 119.7 ?
C11 C12 H12 . . 119.7 ?
C12 C13 C14 . . 119.5(2) ?
C12 C13 H13 . . 120.2 ?
C14 C13 H13 . . 120.2 ?
C15 C14 C13 . . 120.0(2) ?
C15 C14 H14 . . 120.0 ?
C13 C14 H14 . . 120.0 ?
C10 C15 C14 . . 120.53(19) ?
C10 C15 H15 . . 119.7 ?
C14 C15 H15 . . 119.7 ?

loop_
_geom_bond_atom_site_label_1
_geom_bond_atom_site_label_2
_geom_bond_site_symmetry_2
_geom_bond_distance
_geom_bond_publ_flag
O1 C2 . 1.361(2) ?
O1 H1O . 0.90(3) ?
O2 C8 . 1.352(2) ?
O2 C9 . 1.451(2) ?
O3 C8 . 1.204(2) ?
N1 C7 . 1.283(2) ?
N1 N2 . 1.365(2) ?
N2 C8 . 1.355(2) ?
N2 H2N . 0.87(2) ?
C1 C6 . 1.399(2) ?
C1 C2 . 1.405(2) ?
C1 C7 . 1.459(2) ?
C2 C3 . 1.390(3) ?
C3 C4 . 1.386(3) ?
C3 H3 . 0.9500 ?
C4 C5 . 1.387(3) ?
C4 H4 . 0.9500 ?
C5 C6 . 1.381(3) ?
C5 H5 . 0.9500 ?
C6 H6 . 0.9500 ?
C7 H7 . 0.9500 ?
C9 C10 . 1.498(2) ?
C9 H9A . 0.9900 ?
C9 H9B . 0.9900 ?
C10 C15 . 1.384(3) ?
C10 C11 . 1.393(3) ?
C11 C12 . 1.383(3) ?
C11 H11 . 0.9500 ?
C12 C13 . 1.376(4) ?
C12 H12 . 0.9500 ?
C13 C14 . 1.388(4) ?
C13 H13 . 0.9500 ?
C14 C15 . 1.387(3) ?
C14 H14 . 0.9500 ?
C15 H15 . 0.9500 ?

loop_
_geom_hbond_atom_site_label_D
_geom_hbond_atom_site_label_H
_geom_hbond_atom_site_label_A
_geom_hbond_site_symmetry_A
_geom_hbond_distance_DH
_geom_hbond_distance_HA
_geom_hbond_distance_DA
_geom_hbond_angle_DHA
_geom_hbond_publ_flag
O1 H1O N1 . 0.90(3) 1.73(3) 2.546(2) 148(2) yes
N2 H2N O1 2_465 0.87(2) 1.97(2) 2.8225(19) 168(2) yes
C7 H7 O3 2_565 0.95 2.43 3.271(2) 146.8 yes

loop_
_geom_torsion_atom_site_label_1
_geom_torsion_atom_site_label_2
_geom_torsion_atom_site_label_3
_geom_torsion_atom_site_label_4
_geom_torsion_site_symmetry_1
_geom_torsion_site_symmetry_2
_geom_torsion_site_symmetry_3
_geom_torsion_site_symmetry_4
_geom_torsion
_geom_torsion_publ_flag
C7 N1 N2 C8 . . . . 179.79(15) ?
C6 C1 C2 O1 . . . . -179.68(16) ?
C7 C1 C2 O1 . . . . 2.1(2) ?
C6 C1 C2 C3 . . . . -0.3(2) ?
C7 C1 C2 C3 . . . . -178.51(16) ?
O1 C2 C3 C4 . . . . -179.13(17) ?
C1 C2 C3 C4 . . . . 1.4(3) ?
C2 C3 C4 C5 . . . . -1.5(3) ?
C3 C4 C5 C6 . . . . 0.3(3) ?
C4 C5 C6 C1 . . . . 0.9(3) ?
C2 C1 C6 C5 . . . . -0.9(3) ?
C7 C1 C6 C5 . . . . 177.40(16) ?
N2 N1 C7 C1 . . . . 178.01(14) ?
C6 C1 C7 N1 . . . . -177.06(15) ?
C2 C1 C7 N1 . . . . 1.2(2) ?
C9 O2 C8 O3 . . . . -7.2(2) ?
C9 O2 C8 N2 . . . . 173.15(13) ?
N1 N2 C8 O3 . . . . -1.1(3) ?
N1 N2 C8 O2 . . . . 178.58(13) ?
C8 O2 C9 C10 . . . . -78.01(18) ?
O2 C9 C10 C15 . . . . 119.80(18) ?
O2 C9 C10 C11 . . . . -59.9(2) ?
C15 C10 C11 C12 . . . . 0.3(3) ?
C9 C10 C11 C12 . . . . -179.98(17) ?
C10 C11 C12 C13 . . . . 0.1(3) ?
C11 C12 C13 C14 . . . . -0.3(3) ?
C12 C13 C14 C15 . . . . 0.2(3) ?
C11 C10 C15 C14 . . . . -0.4(3) ?
C9 C10 C15 C14 . . . . 179.89(17) ?
C13 C14 C15 C10 . . . . 0.2(3) ?

_cod_database_fobs_code 2244176
